data_4503895
loop_
_publ_author_name
'Esteves de Castro, R. A.'
'Canotilho, Jo\~ao'
'Barbosa, Rui M.'
'Silva, M. Ramos'
'Beja, A. Matos'
'Paix\~ao, J. A.'
'Redinha, J. Sim\~oes'

_publ_section_title
;
 Conformational Isomorphism of Organic Crystals:&#x00A0; Racemic and
 Homochiral Atenolol
;
_journal_issue 3
_journal_name_full 'Crystal Growth &amp; Design'
_journal_page_first 496
_journal_paper_doi 10.1021/cg0601857
_journal_volume 7
_journal_year 2007
_chemical_formula_moiety 'C14 H22 N2 O3'
_chemical_formula_sum 'C14 H22 N2 O3'
_chemical_formula_weight 266.34
_chemical_name_systematic
; 
 RS-atenolol 
;
_space_group_IT_number 15
_symmetry_cell_setting monoclinic
_symmetry_space_group_name_Hall '-C 2yc'
_symmetry_space_group_name_H-M 'C 1 2/c 1'
_atom_sites_solution_hydrogens geom
_atom_sites_solution_primary direct
_atom_sites_solution_secondary difmap
_audit_creation_method SHELXL-97
_cell_angle_alpha 90.00
_cell_angle_beta 100.042(6)
_cell_angle_gamma 90.00
_cell_formula_units_Z 8
_cell_length_a 55.83(3)
_cell_length_b 5.559(3)
_cell_length_c 9.734(2)
_cell_measurement_reflns_used 25
_cell_measurement_temperature 293(2)
_cell_measurement_theta_max 25.15
_cell_measurement_theta_min 15.12
_cell_volume 2975(2)
_computing_cell_refinement 'CAD-4 software (Enraf-Nonius, 1989)'
_computing_data_collection 'CAD-4 software (Enraf-Nonius, 1989)'
_computing_data_reduction 'HELENA (Spek, 1997)'
_computing_molecular_graphics 'ORTEPII (Johnson, 1976)'
_computing_publication_material 'SHELXL-97 (Sheldrick, 1997)'
_computing_structure_refinement 'SHELXL-97 (Sheldrick, 1997)'
_computing_structure_solution 'SHELXS-97 (Sheldrick, 1990)'
_diffrn_ambient_temperature 293(2)
_diffrn_measured_fraction_theta_full 0.993
_diffrn_measured_fraction_theta_max 0.993
_diffrn_measurement_device_type CAD4-Enraf-Nonius
_diffrn_measurement_method '\w scans'
_diffrn_radiation_monochromator graphite
_diffrn_radiation_source 'fine-focus sealed tube'
_diffrn_radiation_type CuK\a
_diffrn_radiation_wavelength 1.5418
_diffrn_reflns_av_R_equivalents 0.0520
_diffrn_reflns_av_sigmaI/netI 0.0270
_diffrn_reflns_limit_h_max 67
_diffrn_reflns_limit_h_min -66
_diffrn_reflns_limit_k_max 6
_diffrn_reflns_limit_k_min -6
_diffrn_reflns_limit_l_max 12
_diffrn_reflns_limit_l_min -12
_diffrn_reflns_number 6262
_diffrn_reflns_theta_full 72.59
_diffrn_reflns_theta_max 72.59
_diffrn_reflns_theta_min 3.22
_diffrn_standards_decay_% 4
_diffrn_standards_interval_time 180
_diffrn_standards_number 3
_exptl_absorpt_coefficient_mu 0.681
_exptl_absorpt_correction_T_max 0.641
_exptl_absorpt_correction_T_min 0.492
_exptl_absorpt_correction_type psi-scan
_exptl_absorpt_process_details
;
 North et al. (1968)
;
_exptl_crystal_colour colourless
_exptl_crystal_density_diffrn 1.189
_exptl_crystal_density_method 'not measured'
_exptl_crystal_description plate
_exptl_crystal_F_000 1152
_exptl_crystal_size_max 0.50
_exptl_crystal_size_mid 0.37
_exptl_crystal_size_min 0.07
_refine_diff_density_max 0.776
_refine_diff_density_min -0.841
_refine_diff_density_rms 0.115
_refine_ls_extinction_method none
_refine_ls_goodness_of_fit_ref 1.803
_refine_ls_hydrogen_treatment riding
_refine_ls_matrix_type full
_refine_ls_number_parameters 174
_refine_ls_number_reflns 2919
_refine_ls_number_restraints 2
_refine_ls_restrained_S_all 1.807
_refine_ls_R_factor_all 0.1505
_refine_ls_R_factor_gt 0.1296
_refine_ls_shift/su_max 0.000
_refine_ls_shift/su_mean 0.000
_refine_ls_structure_factor_coef Fsqd
_refine_ls_weighting_details 'calc w=1/[\s^2^(Fo^2^)+(0.2000P)^2^+0.0000P] where P=(Fo^2^+2Fc^2^)/3'
_refine_ls_weighting_scheme calc
_refine_ls_wR_factor_gt 0.3867
_refine_ls_wR_factor_ref 0.4145
_reflns_number_gt 2104
_reflns_number_total 2919
_reflns_threshold_expression I>2\s(I)
_cod_data_source_file cg0601857si20060403_095859.cif
_cod_data_source_block RSatenolol
_cod_original_sg_symbol_H-M C2/c
_cod_database_code 4503895

loop_
_symmetry_equiv_pos_as_xyz
'x, y, z'
'-x, y, -z+1/2'
'x+1/2, y+1/2, z'
'-x+1/2, y+1/2, -z+1/2'
'-x, -y, -z'
'x, -y, z-1/2'
'-x+1/2, -y+1/2, -z'
'x+1/2, -y+1/2, z-1/2'

loop_
_atom_site_label
_atom_site_type_symbol
_atom_site_fract_x
_atom_site_fract_y
_atom_site_fract_z
_atom_site_U_iso_or_equiv
_atom_site_adp_type
_atom_site_occupancy
_atom_site_symmetry_multiplicity
_atom_site_calc_flag
_atom_site_refinement_flags
_atom_site_disorder_assembly
_atom_site_disorder_group
O1 O 0.22963(3) 0.5223(3) 0.54270(13) 0.0853(5) Uani 1 1 d . . .
C3 C 0.18550(4) 0.2824(4) 0.42559(19) 0.0653(5) Uani 1 1 d . D .
C4 C 0.18381(4) 0.0932(4) 0.5181(2) 0.0717(6) Uani 1 1 d . . .
H4 H 0.1961 -0.0214 0.5340 0.086 Uiso 1 1 calc R . .
N1 N 0.23435(3) 0.6324(4) 0.32899(15) 0.0707(5) Uani 1 1 d . . .
H1A H 0.2447 0.7415 0.3617 0.085 Uiso 1 1 calc R . .
H1B H 0.2305 0.6119 0.2403 0.085 Uiso 1 1 calc R . .
C2 C 0.20654(4) 0.3069(5) 0.3509(2) 0.0780(6) Uani 1 1 d . . .
H2A H 0.2005 0.3477 0.2541 0.094 Uiso 1 1 calc R . .
H2B H 0.2149 0.1536 0.3527 0.094 Uiso 1 1 calc R . .
O2 O 0.12521(3) 0.2335(5) 0.62277(19) 0.1026(6) Uani 1 1 d . D .
C1 C 0.22442(4) 0.4970(4) 0.41462(19) 0.0626(5) Uani 1 1 d . . .
C9 C 0.12143(6) 0.0305(7) 0.7047(4) 0.1148(11) Uani 1 1 d . . .
H9A H 0.1333 0.0276 0.7901 0.138 Uiso 1 1 calc R A 1
H9B H 0.1229 -0.1168 0.6535 0.138 Uiso 1 1 calc R A 1
C6 C 0.14555(4) 0.2396(5) 0.5638(2) 0.0742(6) Uani 1 1 d . . .
C5 C 0.16429(4) 0.0733(4) 0.5859(2) 0.0759(6) Uani 1 1 d . D .
H5 H 0.1636 -0.0534 0.6476 0.091 Uiso 1 1 calc R . .
C8 C 0.16689(5) 0.4475(4) 0.4073(3) 0.0813(7) Uani 1 1 d . . .
H8 H 0.1676 0.5772 0.3478 0.098 Uiso 1 1 calc R D .
C7 C 0.14694(5) 0.4271(5) 0.4750(3) 0.0869(7) Uani 1 1 d . D .
H7 H 0.1346 0.5412 0.4596 0.104 Uiso 1 1 calc R . .
O3 O 0.09395(5) 0.2395(7) 0.8276(3) 0.1601(11) Uani 1 1 d . . .
H3 H 0.1006 0.3597 0.8030 0.240 Uiso 1 1 calc R B 1
N2 N 0.07572(9) -0.3254(10) 0.6625(6) 0.199(2) Uani 1 1 d . . .
H21 H 0.0858 -0.4180 0.6302 0.238 Uiso 1 1 calc R C 1
C12 C 0.05132(13) -0.3417(12) 0.6075(9) 0.389(5) Uani 1 1 d D D .
H12 H 0.0449 -0.4376 0.6773 0.467 Uiso 1 1 calc R . .
C14 C 0.0432(2) -0.478(2) 0.4761(10) 0.339(6) Uiso 1 1 d D . .
H14A H 0.0310 -0.3880 0.4160 0.509 Uiso 1 1 calc R D .
H14B H 0.0366 -0.6305 0.4975 0.509 Uiso 1 1 calc R . .
H14C H 0.0569 -0.5049 0.4300 0.509 Uiso 1 1 calc R . .
C13 C 0.03689(5) -0.1208(7) 0.6002(5) 0.359(7) Uiso 1 1 d D . .
H13B H 0.0318 -0.0755 0.5044 0.538 Uiso 1 1 calc R D .
H13C H 0.0465 0.0057 0.6490 0.538 Uiso 1 1 calc R . .
H13D H 0.0228 -0.1477 0.6425 0.538 Uiso 1 1 calc R . .
C10A C 0.09599(5) 0.0539(7) 0.7373(5) 0.151(2) Uani 0.573(7) 1 d PR D 1
H10A H 0.0860 0.1043 0.6490 0.181 Uiso 0.573(7) 1 calc PR D 1
C11A C 0.08506(6) -0.1591(7) 0.7721(4) 0.110(2) Uani 0.573(7) 1 d PR D 1
H11A H 0.0717 -0.1151 0.8191 0.132 Uiso 0.573(7) 1 calc PR D 1
H11B H 0.0969 -0.2444 0.8395 0.132 Uiso 0.573(7) 1 calc PR D 1
C10B C 0.09599(5) 0.0539(7) 0.7373(5) 0.224(8) Uani 0.427(7) 1 d PR D 2
H10B H 0.0984 -0.0691 0.8106 0.269 Uiso 0.427(7) 1 calc PR D 2
C11B C 0.07927(5) -0.0597(7) 0.6608(5) 0.258(6) Uani 0.427(7) 1 d PR D 2
H11C H 0.0806 -0.0187 0.5656 0.310 Uiso 0.427(7) 1 calc PR D 2
H11D H 0.0641 0.0106 0.6777 0.310 Uiso 0.427(7) 1 calc PR D 2

loop_
_atom_site_aniso_label
_atom_site_aniso_U_11
_atom_site_aniso_U_22
_atom_site_aniso_U_33
_atom_site_aniso_U_23
_atom_site_aniso_U_13
_atom_site_aniso_U_12
O1 0.1121(11) 0.1136(11) 0.0315(6) -0.0044(6) 0.0159(6) -0.0417(9)
C3 0.0826(12) 0.0656(10) 0.0471(8) -0.0056(8) 0.0098(8) -0.0143(9)
C4 0.0793(12) 0.0731(12) 0.0630(11) 0.0078(9) 0.0134(9) 0.0037(10)
N1 0.0921(10) 0.0854(11) 0.0354(6) -0.0041(7) 0.0133(6) -0.0195(9)
C2 0.0991(14) 0.0868(13) 0.0510(9) -0.0168(9) 0.0216(9) -0.0235(12)
O2 0.0747(9) 0.1542(17) 0.0825(10) -0.0062(12) 0.0241(8) -0.0021(11)
C1 0.0756(11) 0.0766(11) 0.0371(8) -0.0047(7) 0.0138(7) -0.0121(9)
C9 0.1050(17) 0.139(3) 0.111(2) -0.0205(18) 0.0470(15) -0.0369(17)
C6 0.0716(11) 0.0935(14) 0.0568(10) -0.0052(10) 0.0095(9) -0.0067(11)
C5 0.0837(13) 0.0802(13) 0.0643(11) 0.0167(10) 0.0141(10) -0.0026(11)
C8 0.1027(16) 0.0712(12) 0.0700(12) 0.0146(11) 0.0155(11) -0.0015(12)
C7 0.0918(15) 0.0822(14) 0.0839(15) 0.0078(13) 0.0078(12) 0.0146(13)
O3 0.1361(17) 0.215(3) 0.1454(18) -0.054(2) 0.0686(14) -0.040(2)
N2 0.172(4) 0.174(3) 0.245(5) -0.040(4) 0.023(4) -0.027(3)
C12 0.262(7) 0.563(12) 0.354(9) -0.267(9) 0.084(7) -0.227(8)
C10A 0.137(3) 0.207(5) 0.131(4) -0.074(4) 0.087(3) -0.107(3)
C11A 0.094(3) 0.143(5) 0.095(3) -0.001(3) 0.022(3) -0.035(3)
C10B 0.103(6) 0.223(13) 0.36(2) -0.132(13) 0.074(9) 0.015(8)
C11B 0.186(6) 0.442(16) 0.126(8) 0.051(9) -0.028(6) -0.223(8)

loop_
_atom_type_symbol
_atom_type_description
_atom_type_scat_dispersion_real
_atom_type_scat_dispersion_imag
_atom_type_scat_source
C C 0.0181 0.0091 'International Tables Vol C Tables 4.2.6.8 and 6.1.1.4'
H H 0.0000 0.0000 'International Tables Vol C Tables 4.2.6.8 and 6.1.1.4'
N N 0.0311 0.0180 'International Tables Vol C Tables 4.2.6.8 and 6.1.1.4'
O O 0.0492 0.0322 'International Tables Vol C Tables 4.2.6.8 and 6.1.1.4'

loop_
_geom_angle_atom_site_label_1
_geom_angle_atom_site_label_2
_geom_angle_atom_site_label_3
_geom_angle
C8 C3 C4 116.8(2)
C8 C3 C2 121.2(2)
C4 C3 C2 122.0(2)
C5 C4 C3 121.2(2)
C5 C4 H4 119.4
C3 C4 H4 119.4
C1 N1 H1A 120.0
C1 N1 H1B 120.0
H1A N1 H1B 120.0
C3 C2 C1 112.55(17)
C3 C2 H2A 109.1
C1 C2 H2A 109.1
C3 C2 H2B 109.1
C1 C2 H2B 109.1
H2A C2 H2B 107.8
C6 O2 C9 118.3(2)
O1 C1 N1 121.49(19)
O1 C1 C2 121.04(18)
N1 C1 C2 117.47(16)
O2 C9 C10B 106.7(3)
O2 C9 C10A 106.7(3)
C10B C9 C10A 0.0(3)
O2 C9 H9A 110.4
C10B C9 H9A 110.4
C10A C9 H9A 110.4
O2 C9 H9B 110.4
C10B C9 H9B 110.4
C10A C9 H9B 110.4
H9A C9 H9B 108.6
O2 C6 C7 115.5(2)
O2 C6 C5 125.6(2)
C7 C6 C5 118.9(2)
C4 C5 C6 120.8(2)
C4 C5 H5 119.6
C6 C5 H5 119.6
C3 C8 C7 122.2(2)
C3 C8 H8 118.9
C7 C8 H8 118.9
C6 C7 C8 120.0(2)
C6 C7 H7 120.0
C8 C7 H7 120.0
C10B O3 C10A 0.0(3)
C10B O3 H3 109.5
C10A O3 H3 109.5
C12 N2 C11A 122.4(5)
C12 N2 C11B 100.7(5)
C11A N2 C11B 48.7(2)
C12 N2 H21 118.8
C11A N2 H21 118.8
C11B N2 H21 119.5
N2 C12 C13 117.6(5)
N2 C12 C14 119.9(8)
C13 C12 C14 107.7(7)
N2 C12 H12 103.0
C13 C12 H12 103.0
C14 C12 H12 103.0
C12 C14 H14A 109.5
C12 C14 H14B 109.5
H14A C14 H14B 109.5
C12 C14 H14C 109.5
H14A C14 H14C 109.5
H14B C14 H14C 109.5
C12 C13 H13B 109.5
C12 C13 H13C 109.5
H13B C13 H13C 109.5
C12 C13 H13D 109.5
H13B C13 H13D 109.5
H13C C13 H13D 109.5
O3 C10A C11A 113.1(2)
O3 C10A C9 112.6(3)
C11A C10A C9 116.2(2)
O3 C10A H10A 104.4
C11A C10A H10A 104.4
C9 C10A H10A 104.4
C10A C11A N2 118.7(3)
C10A C11A H11A 107.6
N2 C11A H11A 107.6
C10A C11A H11B 107.6
N2 C11A H11B 107.6
H11A C11A H11B 107.1
C11B C10B O3 128.37(17)
C11B C10B C9 117.3(2)
O3 C10B C9 112.6(3)
C11B C10B H10B 94.3
O3 C10B H10B 94.3
C9 C10B H10B 94.3
C10B C11B N2 125.3(2)
C10B C11B H11C 106.0
N2 C11B H11C 106.0
C10B C11B H11D 106.0
N2 C11B H11D 106.0
H11C C11B H11D 106.3

loop_
_geom_bond_atom_site_label_1
_geom_bond_atom_site_label_2
_geom_bond_distance
O1 C1 1.238(2)
C3 C8 1.374(3)
C3 C4 1.399(3)
C3 C2 1.492(3)
C4 C5 1.374(3)
C4 H4 0.9300
N1 C1 1.315(3)
N1 H1A 0.8600
N1 H1B 0.8600
C2 C1 1.511(3)
C2 H2A 0.9700
C2 H2B 0.9700
O2 C6 1.359(3)
O2 C9 1.419(4)
C9 C10B 1.514(4)
C9 C10A 1.514(4)
C9 H9A 0.9700
C9 H9B 0.9700
C6 C7 1.365(4)
C6 C5 1.384(4)
C5 H5 0.9300
C8 C7 1.394(4)
C8 H8 0.9300
C7 H7 0.9300
O3 C10B 1.373(5)
O3 C10A 1.373(5)
O3 H3 0.8200
N2 C12 1.377(8)
N2 C11A 1.439(6)
N2 C11B 1.491(7)
N2 H21 0.8600
C12 C13 1.464(7)
C12 C14 1.489(8)
C12 H12 0.9800
C14 H14A 0.9600
C14 H14B 0.9600
C14 H14C 0.9600
C13 H13B 0.9600
C13 H13C 0.9600
C13 H13D 0.9600
C10A C11A 1.4003
C10A H10A 0.9800
C11A H11A 0.9700
C11A H11B 0.9700
C10B C11B 1.2577
C10B H10B 0.9800
C11B H11C 0.9700
C11B H11D 0.9700

loop_
_geom_hbond_atom_site_label_D
_geom_hbond_atom_site_label_H
_geom_hbond_atom_site_label_A
_geom_hbond_distance_DH
_geom_hbond_distance_HA
_geom_hbond_distance_DA
_geom_hbond_angle_DHA
_geom_hbond_site_symmetry_A
N1 H1A O1 0.86 2.04 2.900(2) 173.9 7_566
N1 H1B O1 0.86 2.06 2.884(2) 161.4 6_565
O3 H3 N2 0.82 2.49 2.983(7) 119.7 1_565

loop_
_geom_torsion_atom_site_label_1
_geom_torsion_atom_site_label_2
_geom_torsion_atom_site_label_3
_geom_torsion_atom_site_label_4
_geom_torsion
C8 C3 C4 C5 0.6(3)
C2 C3 C4 C5 -179.9(2)
C8 C3 C2 C1 76.7(3)
C4 C3 C2 C1 -102.7(2)
C3 C2 C1 O1 39.4(3)
C3 C2 C1 N1 -141.2(2)
C6 O2 C9 C10B -171.4(2)
C6 O2 C9 C10A -171.4(2)
C9 O2 C6 C7 173.6(2)
C9 O2 C6 C5 -5.9(4)
C3 C4 C5 C6 0.5(3)
O2 C6 C5 C4 178.4(2)
C7 C6 C5 C4 -1.2(4)
C4 C3 C8 C7 -1.2(3)
C2 C3 C8 C7 179.4(2)
O2 C6 C7 C8 -179.0(2)
C5 C6 C7 C8 0.6(4)
C3 C8 C7 C6 0.6(4)
C11A N2 C12 C13 33.2(10)
C11B N2 C12 C13 -14.3(8)
C11A N2 C12 C14 167.4(8)
C11B N2 C12 C14 119.9(9)
C10B O3 C10A C11A 0(95)
C10B O3 C10A C9 0(100)
O2 C9 C10A O3 -69.4(4)
C10B C9 C10A O3 0(100)
O2 C9 C10A C11A 157.81(18)
C10B C9 C10A C11A 0(100)
O3 C10A C11A N2 151.5(4)
C9 C10A C11A N2 -75.9(4)
C12 N2 C11A C10A -101.5(6)
C11B N2 C11A C10A -26.9(2)
C10A O3 C10B C11B 0(100)
C10A O3 C10B C9 0(100)
O2 C9 C10B C11B 97.0(2)
C10A C9 C10B C11B 0(100)
O2 C9 C10B O3 -69.4(4)
C10A C9 C10B O3 0(100)
O3 C10B C11B N2 -123.5(5)
C9 C10B C11B N2 72.6(4)
C12 N2 C11B C10B 156.9(4)
C11A N2 C11B C10B 32.7(3)
